data_4121679
loop_
_publ_author_name
'Ye, Xuan'
'Plessow, Philipp N.'
'Brinks, Marion K.'
'Schelwies, Mathias'
'Schaub, Thomas'
'Rominger, Frank'
'Paciello, Rocco'
'Limbach, Michael'
'Hofmann, Peter'

_publ_section_title
;
 Alcohol amination with ammonia catalyzed by an acridine-based ruthenium
 pincer complex: a mechanistic study.
;
_journal_issue 16
_journal_name_full 'Journal of the American Chemical Society'
_journal_page_first 5923
_journal_page_last 5929
_journal_paper_doi 10.1021/ja409368a
_journal_volume 136
_journal_year 2014
_chemical_formula_sum 'C40 H56 Cl N O P2 Ru'
_chemical_formula_weight 765.32
_chemical_name_common 'B(prime) in manuscript'
_chemical_name_systematic
; 
 ? 
;
_space_group_IT_number 14
_symmetry_cell_setting monoclinic
_symmetry_space_group_name_Hall '-P 2ybc'
_symmetry_space_group_name_H-M 'P 1 21/c 1'
_atom_sites_solution_hydrogens geom
_atom_sites_solution_primary direct
_atom_sites_solution_secondary difmap
_audit_creation_method SHELXL-97
_cell_angle_alpha 90.00
_cell_angle_beta 91.599(2)
_cell_angle_gamma 90.00
_cell_formula_units_Z 4
_cell_length_a 15.6113(18)
_cell_length_b 13.7775(15)
_cell_length_c 17.341(2)
_cell_measurement_reflns_used 8325
_cell_measurement_temperature 200(2)
_cell_measurement_theta_max 28.27
_cell_measurement_theta_min 2.28
_cell_volume 3728.3(7)
_computing_cell_refinement 'Bruker SAINT'
_computing_data_collection 'Bruker APEX'
_computing_data_reduction 'Bruker SAINT'
_computing_molecular_graphics 'Bruker SHELXTL'
_computing_publication_material 'Bruker SHELXTL'
_computing_structure_refinement 'SHELXL-97 (Sheldrick, 2008)'
_computing_structure_solution 'SHELXS-97 (Sheldrick, 2008)'
_diffrn_ambient_temperature 200(2)
_diffrn_measured_fraction_theta_full 0.994
_diffrn_measured_fraction_theta_max 0.994
_diffrn_measurement_device_type 'Bruker APEX'
_diffrn_measurement_method '\w scans'
_diffrn_radiation_monochromator graphite
_diffrn_radiation_source 'fine-focus sealed tube'
_diffrn_radiation_type MoK\a
_diffrn_radiation_wavelength 0.71073
_diffrn_reflns_av_R_equivalents 0.0584
_diffrn_reflns_av_sigmaI/netI 0.0577
_diffrn_reflns_limit_h_max 20
_diffrn_reflns_limit_h_min -20
_diffrn_reflns_limit_k_max 18
_diffrn_reflns_limit_k_min -16
_diffrn_reflns_limit_l_max 23
_diffrn_reflns_limit_l_min -23
_diffrn_reflns_number 24789
_diffrn_reflns_theta_full 28.33
_diffrn_reflns_theta_max 28.33
_diffrn_reflns_theta_min 1.89
_exptl_absorpt_coefficient_mu 0.610
_exptl_absorpt_correction_T_max 0.9415
_exptl_absorpt_correction_T_min 0.7925
_exptl_absorpt_correction_type multi-scan
_exptl_absorpt_process_details
;
Sheldrick, G. M. (2008). <i>SADABS</i>. University of G\"ottingen, Germany.
;
_exptl_crystal_colour brown
_exptl_crystal_density_diffrn 1.363
_exptl_crystal_density_method 'not measured'
_exptl_crystal_description polyhedron
_exptl_crystal_F_000 1608
_exptl_crystal_size_max 0.40
_exptl_crystal_size_mid 0.20
_exptl_crystal_size_min 0.10
_refine_diff_density_max 0.888
_refine_diff_density_min -0.622
_refine_diff_density_rms 0.067
_refine_ls_extinction_method none
_refine_ls_goodness_of_fit_ref 0.951
_refine_ls_hydrogen_treatment mixed
_refine_ls_matrix_type full
_refine_ls_number_parameters 474
_refine_ls_number_reflns 9256
_refine_ls_number_restraints 56
_refine_ls_restrained_S_all 0.949
_refine_ls_R_factor_all 0.0473
_refine_ls_R_factor_gt 0.0339
_refine_ls_shift/su_max 0.001
_refine_ls_shift/su_mean 0.000
_refine_ls_structure_factor_coef Fsqd
_refine_ls_weighting_details 'calc w=1/[\s^2^(Fo^2^)+(0.0306P)^2^+0.0000P] where P=(Fo^2^+2Fc^2^)/3'
_refine_ls_weighting_scheme calc
_refine_ls_wR_factor_gt 0.0735
_refine_ls_wR_factor_ref 0.0775
_reflns_number_gt 7202
_reflns_number_total 9256
_reflns_threshold_expression >2sigma(I)
_cod_data_source_file ja409368a_si_002.cif
_cod_data_source_block xy1
_cod_depositor_comments
;
The following automatic conversions were performed:

'_symmetry_cell_setting' value 'Monoclinic' changed to 'monoclinic'
according to
/usr/data/users/saulius/crontab/automatic-downloads/rss-feeds/ACS/lib/dictionaries/cif_core.dic
dictionary named 'cif_core.dic' version 2.4.2 from 2011-04-26.

Automatic conversion script
Id: cif_fix_values 2281 2013-09-26 08:29:07Z andrius 

 Adding full bibliography for 4121678--4121682.cif.
;
_cod_original_cell_volume 3728.4(7)
_cod_original_sg_symbol_H-M P2(1)/c
_cod_database_code 4121679

loop_
_symmetry_equiv_pos_as_xyz
'x, y, z'
'-x, y+1/2, -z+1/2'
'-x, -y, -z'
'x, -y-1/2, z-1/2'

loop_
_atom_site_label
_atom_site_type_symbol
_atom_site_fract_x
_atom_site_fract_y
_atom_site_fract_z
_atom_site_U_iso_or_equiv
_atom_site_adp_type
_atom_site_occupancy
_atom_site_symmetry_multiplicity
_atom_site_calc_flag
_atom_site_refinement_flags
_atom_site_disorder_assembly
_atom_site_disorder_group
Ru1 Ru 0.268432(10) 0.016391(12) 0.291728(9) 0.02488(5) Uani 1 1 d . A .
H1 H 0.1996(11) 0.0889(14) 0.2698(10) 0.025(5) Uiso 1 1 d . . .
Cl1 Cl 0.37951(3) -0.09886(4) 0.34681(3) 0.03962(14) Uani 1 1 d . . .
P1 P 0.15712(3) -0.02495(4) 0.37079(3) 0.02595(12) Uani 1 1 d . . .
P2 P 0.33512(3) 0.10895(4) 0.19860(3) 0.02998(13) Uani 1 1 d . . .
C1 C 0.23462(13) 0.06803(15) 0.49255(11) 0.0298(5) Uani 1 1 d . . .
C2 C 0.22522(16) 0.03930(17) 0.56766(12) 0.0403(6) Uani 1 1 d . . .
H2 H 0.1692 0.0259 0.5848 0.048 Uiso 1 1 calc R . .
C3 C 0.29475(17) 0.02876(18) 0.62042(13) 0.0467(6) Uani 1 1 d . . .
H3 H 0.2856 0.0065 0.6714 0.056 Uiso 1 1 calc R . .
C4 C 0.37409(16) 0.05044(18) 0.59806(13) 0.0430(6) Uani 1 1 d . A .
H4 H 0.4213 0.0434 0.6334 0.052 Uiso 1 1 calc R . .
C5 C 0.55986(15) 0.1988(2) 0.41163(15) 0.0481(6) Uani 1 1 d . A .
H5 H 0.6080 0.1898 0.4456 0.058 Uiso 1 1 calc R . .
C6 C 0.56816(16) 0.2508(2) 0.34678(16) 0.0512(7) Uani 1 1 d . . .
H6 H 0.6214 0.2800 0.3352 0.061 Uiso 1 1 calc R . .
C7 C 0.49655(15) 0.26156(18) 0.29609(14) 0.0437(6) Uani 1 1 d . A .
H7 H 0.5023 0.3012 0.2517 0.052 Uiso 1 1 calc R . .
C8 C 0.41932(14) 0.21779(16) 0.30750(13) 0.0351(5) Uani 1 1 d . . .
N9 N 0.33039(10) 0.12118(12) 0.39198(9) 0.0282(4) Uani 1 1 d . . .
C10 C 0.46811(15) 0.11335(17) 0.50011(13) 0.0389(5) Uani 1 1 d . A .
H10 H 0.5160 0.1034 0.5341 0.047 Uiso 1 1 calc R . .
C11 C 0.15725(12) 0.07536(15) 0.44072(11) 0.0296(5) Uani 1 1 d . . .
H11A H 0.1574 0.1382 0.4131 0.035 Uiso 1 1 calc R . .
H11B H 0.1049 0.0723 0.4716 0.035 Uiso 1 1 calc R . .
C12 C 0.35000(15) 0.22695(16) 0.24673(13) 0.0380(5) Uani 1 1 d . A .
H12A H 0.3659 0.2768 0.2086 0.046 Uiso 1 1 calc R . .
H12B H 0.2959 0.2473 0.2704 0.046 Uiso 1 1 calc R . .
C17 C 0.31830(13) 0.09003(15) 0.46626(11) 0.0293(4) Uani 1 1 d . A .
C18 C 0.38812(14) 0.08394(16) 0.52183(12) 0.0339(5) Uani 1 1 d . . .
C19 C 0.40750(13) 0.16240(15) 0.37682(12) 0.0308(5) Uani 1 1 d . A .
C20 C 0.47971(14) 0.15690(17) 0.43004(13) 0.0366(5) Uani 1 1 d . . .
C21 C 0.16109(13) -0.13327(15) 0.43376(11) 0.0289(4) Uani 1 1 d . . .
H21 H 0.2116 -0.1228 0.4695 0.035 Uiso 1 1 calc R . .
C22 C 0.18040(15) -0.22738(17) 0.39076(13) 0.0402(5) Uani 1 1 d . . .
H22A H 0.1320 -0.2429 0.3548 0.048 Uiso 1 1 calc R . .
H22B H 0.2323 -0.2185 0.3600 0.048 Uiso 1 1 calc R . .
C23 C 0.19438(16) -0.31083(18) 0.44671(15) 0.0487(6) Uani 1 1 d . . .
H23A H 0.2470 -0.2986 0.4784 0.058 Uiso 1 1 calc R . .
H23B H 0.2030 -0.3714 0.4173 0.058 Uiso 1 1 calc R . .
C24 C 0.11927(16) -0.32399(18) 0.49955(15) 0.0482(6) Uani 1 1 d . . .
H24A H 0.0682 -0.3445 0.4686 0.058 Uiso 1 1 calc R . .
H24B H 0.1329 -0.3759 0.5374 0.058 Uiso 1 1 calc R . .
C25 C 0.09931(17) -0.23121(18) 0.54194(14) 0.0471(6) Uani 1 1 d . . .
H25A H 0.1475 -0.2154 0.5780 0.057 Uiso 1 1 calc R . .
H25B H 0.0475 -0.2409 0.5726 0.057 Uiso 1 1 calc R . .
C26 C 0.08451(14) -0.14693(17) 0.48650(12) 0.0353(5) Uani 1 1 d . . .
H26A H 0.0755 -0.0867 0.5163 0.042 Uiso 1 1 calc R . .
H26B H 0.0321 -0.1592 0.4545 0.042 Uiso 1 1 calc R . .
C31 C 0.04547(13) -0.01997(16) 0.33076(12) 0.0325(5) Uani 1 1 d . . .
H31 H 0.0072 -0.0319 0.3750 0.039 Uiso 1 1 calc R . .
C32 C 0.02115(14) 0.08011(19) 0.29833(14) 0.0457(6) Uani 1 1 d . . .
H32A H 0.0312 0.1299 0.3387 0.055 Uiso 1 1 calc R . .
H32B H 0.0581 0.0956 0.2545 0.055 Uiso 1 1 calc R . .
C33 C -0.07303(15) 0.0833(2) 0.27100(15) 0.0523(7) Uani 1 1 d . . .
H33A H -0.1101 0.0756 0.3160 0.063 Uiso 1 1 calc R . .
H33B H -0.0856 0.1473 0.2473 0.063 Uiso 1 1 calc R . .
C34 C -0.09358(18) 0.0040(3) 0.21282(16) 0.0693(10) Uani 1 1 d . . .
H34A H -0.1556 0.0052 0.1993 0.083 Uiso 1 1 calc R . .
H34B H -0.0618 0.0161 0.1652 0.083 Uiso 1 1 calc R . .
C35 C -0.06962(16) -0.0949(2) 0.24473(17) 0.0638(8) Uani 1 1 d . . .
H35A H -0.0803 -0.1447 0.2044 0.077 Uiso 1 1 calc R . .
H35B H -0.1063 -0.1101 0.2888 0.077 Uiso 1 1 calc R . .
C36 C 0.02475(15) -0.0986(2) 0.27144(15) 0.0544(7) Uani 1 1 d . . .
H36A H 0.0375 -0.1630 0.2943 0.065 Uiso 1 1 calc R . .
H36B H 0.0615 -0.0900 0.2264 0.065 Uiso 1 1 calc R . .
C41 C 0.4390(4) 0.0724(4) 0.1533(3) 0.0306(12) Uani 0.753(4) 1 d PDU A 1
H41 H 0.4237 0.0194 0.1161 0.037 Uiso 0.753(4) 1 calc PR A 1
C42 C 0.50265(17) 0.0277(2) 0.21134(16) 0.0330(7) Uani 0.753(4) 1 d PDU A 1
H42A H 0.4751 -0.0269 0.2383 0.040 Uiso 0.753(4) 1 calc PR A 1
H42B H 0.5201 0.0768 0.2503 0.040 Uiso 0.753(4) 1 calc PR A 1
C43 C 0.5816(2) -0.0090(3) 0.1702(2) 0.0384(8) Uani 0.753(4) 1 d PDU A 1
H43A H 0.6230 -0.0368 0.2085 0.046 Uiso 0.753(4) 1 calc PR A 1
H43B H 0.5646 -0.0610 0.1334 0.046 Uiso 0.753(4) 1 calc PR A 1
C44 C 0.6236(2) 0.0729(3) 0.1272(2) 0.0498(10) Uani 0.753(4) 1 d PDU A 1
H44A H 0.6434 0.1232 0.1644 0.060 Uiso 0.753(4) 1 calc PR A 1
H44B H 0.6743 0.0479 0.1005 0.060 Uiso 0.753(4) 1 calc PR A 1
C45 C 0.5618(2) 0.1178(4) 0.0688(2) 0.0514(11) Uani 0.753(4) 1 d PDU A 1
H45A H 0.5471 0.0692 0.0285 0.062 Uiso 0.753(4) 1 calc PR A 1
H45B H 0.5900 0.1733 0.0436 0.062 Uiso 0.753(4) 1 calc PR A 1
C46 C 0.4802(4) 0.1527(4) 0.1052(5) 0.0389(17) Uani 0.753(4) 1 d PDU A 1
H46A H 0.4391 0.1740 0.0641 0.047 Uiso 0.753(4) 1 calc PR A 1
H46B H 0.4934 0.2093 0.1387 0.047 Uiso 0.753(4) 1 calc PR A 1
C41B C 0.4410(13) 0.0963(10) 0.1708(11) 0.029(4) Uani 0.247(4) 1 d PDU A 2
H41B H 0.4756 0.1020 0.2200 0.035 Uiso 0.247(4) 1 calc PR A 2
C42B C 0.4579(5) -0.0066(6) 0.1428(5) 0.030(2) Uani 0.247(4) 1 d PDU A 2
H42C H 0.4251 -0.0183 0.0940 0.035 Uiso 0.247(4) 1 calc PR A 2
H42D H 0.4380 -0.0537 0.1815 0.035 Uiso 0.247(4) 1 calc PR A 2
C43B C 0.5541(6) -0.0226(7) 0.1296(7) 0.043(3) Uani 0.247(4) 1 d PDU A 2
H43C H 0.5857 -0.0210 0.1799 0.051 Uiso 0.247(4) 1 calc PR A 2
H43D H 0.5625 -0.0874 0.1064 0.051 Uiso 0.247(4) 1 calc PR A 2
C44B C 0.5900(7) 0.0547(7) 0.0769(8) 0.049(3) Uani 0.247(4) 1 d PDU A 2
H44C H 0.6524 0.0442 0.0721 0.059 Uiso 0.247(4) 1 calc PR A 2
H44D H 0.5629 0.0483 0.0249 0.059 Uiso 0.247(4) 1 calc PR A 2
C45B C 0.5747(7) 0.1555(7) 0.1071(8) 0.046(3) Uani 0.247(4) 1 d PDU A 2
H45C H 0.5973 0.2037 0.0706 0.055 Uiso 0.247(4) 1 calc PR A 2
H45D H 0.6057 0.1638 0.1572 0.055 Uiso 0.247(4) 1 calc PR A 2
C46B C 0.4789(11) 0.1738(13) 0.1176(15) 0.031(4) Uani 0.247(4) 1 d PDU A 2
H46C H 0.4485 0.1719 0.0667 0.037 Uiso 0.247(4) 1 calc PR A 2
H46D H 0.4706 0.2390 0.1401 0.037 Uiso 0.247(4) 1 calc PR A 2
C51 C 0.26960(14) 0.14570(17) 0.11170(12) 0.0353(5) Uani 1 1 d . A .
H51 H 0.2952 0.2075 0.0927 0.042 Uiso 1 1 calc R . .
C52 C 0.27133(17) 0.0742(2) 0.04460(13) 0.0518(7) Uani 1 1 d . . .
H52A H 0.2462 0.0116 0.0605 0.062 Uiso 1 1 calc R A .
H52B H 0.3314 0.0623 0.0303 0.062 Uiso 1 1 calc R . .
C53 C 0.22041(18) 0.1147(2) -0.02543(15) 0.0662(9) Uani 1 1 d . A .
H53A H 0.2486 0.1745 -0.0437 0.079 Uiso 1 1 calc R . .
H53B H 0.2207 0.0666 -0.0678 0.079 Uiso 1 1 calc R . .
C54 C 0.12857(17) 0.1376(2) -0.00585(15) 0.0596(8) Uani 1 1 d . . .
H54A H 0.0985 0.1665 -0.0513 0.072 Uiso 1 1 calc R A .
H54B H 0.0985 0.0770 0.0078 0.072 Uiso 1 1 calc R . .
C55 C 0.12655(16) 0.2078(2) 0.06117(14) 0.0495(6) Uani 1 1 d . A .
H55A H 0.0664 0.2189 0.0755 0.059 Uiso 1 1 calc R . .
H55B H 0.1510 0.2708 0.0454 0.059 Uiso 1 1 calc R . .
C56 C 0.17726(14) 0.16902(19) 0.13085(13) 0.0425(6) Uani 1 1 d . . .
H56A H 0.1769 0.2179 0.1727 0.051 Uiso 1 1 calc R A .
H56B H 0.1492 0.1096 0.1498 0.051 Uiso 1 1 calc R . .
C60 C 0.23548(13) -0.07084(17) 0.21990(12) 0.0340(5) Uani 1 1 d . . .
O60 O 0.21806(11) -0.12971(14) 0.17453(9) 0.0539(5) Uani 1 1 d . A .

loop_
_atom_site_aniso_label
_atom_site_aniso_U_11
_atom_site_aniso_U_22
_atom_site_aniso_U_33
_atom_site_aniso_U_23
_atom_site_aniso_U_13
_atom_site_aniso_U_12
Ru1 0.02422(9) 0.02817(9) 0.02225(8) -0.00111(6) 0.00081(6) -0.00099(7)
Cl1 0.0357(3) 0.0459(3) 0.0368(3) -0.0084(2) -0.0082(2) 0.0131(3)
P1 0.0241(3) 0.0295(3) 0.0242(3) -0.0015(2) 0.0001(2) -0.0010(2)
P2 0.0275(3) 0.0346(3) 0.0279(3) 0.0049(2) 0.0011(2) -0.0007(2)
C1 0.0356(11) 0.0276(12) 0.0262(10) -0.0074(8) 0.0001(9) -0.0004(9)
C2 0.0468(14) 0.0437(15) 0.0303(12) -0.0036(10) 0.0020(10) -0.0065(11)
C3 0.0670(17) 0.0466(16) 0.0260(12) 0.0004(10) -0.0055(11) -0.0042(13)
C4 0.0535(15) 0.0429(14) 0.0319(12) -0.0053(10) -0.0132(11) 0.0019(12)
C5 0.0326(13) 0.0567(17) 0.0547(16) -0.0206(13) -0.0032(11) -0.0066(12)
C6 0.0377(14) 0.0529(17) 0.0632(17) -0.0181(13) 0.0067(13) -0.0187(12)
C7 0.0464(14) 0.0351(14) 0.0500(14) -0.0068(11) 0.0090(12) -0.0127(11)
C8 0.0366(12) 0.0273(12) 0.0415(12) -0.0047(9) 0.0031(10) -0.0062(10)
N9 0.0291(9) 0.0268(9) 0.0285(9) -0.0027(7) -0.0003(7) -0.0004(7)
C10 0.0362(12) 0.0392(14) 0.0408(13) -0.0132(10) -0.0106(10) 0.0039(11)
C11 0.0286(11) 0.0301(12) 0.0302(11) -0.0028(9) 0.0041(9) 0.0004(9)
C12 0.0415(13) 0.0314(13) 0.0412(13) 0.0078(10) 0.0014(10) -0.0051(10)
C17 0.0348(11) 0.0252(11) 0.0277(10) -0.0077(8) -0.0025(9) 0.0016(9)
C18 0.0383(12) 0.0320(12) 0.0311(11) -0.0082(9) -0.0068(9) 0.0029(10)
C19 0.0293(11) 0.0280(12) 0.0351(11) -0.0084(9) 0.0006(9) -0.0010(9)
C20 0.0321(12) 0.0352(13) 0.0422(13) -0.0135(10) -0.0039(10) -0.0023(10)
C21 0.0263(10) 0.0312(12) 0.0290(10) -0.0003(8) -0.0017(8) -0.0008(9)
C22 0.0421(13) 0.0345(13) 0.0441(13) -0.0046(10) 0.0028(11) 0.0015(11)
C23 0.0460(14) 0.0350(14) 0.0650(17) -0.0016(12) -0.0043(13) 0.0071(12)
C24 0.0461(15) 0.0382(15) 0.0600(16) 0.0118(12) -0.0066(12) 0.0000(12)
C25 0.0506(15) 0.0453(15) 0.0456(14) 0.0113(11) 0.0042(12) -0.0019(12)
C26 0.0328(12) 0.0362(13) 0.0372(12) 0.0043(10) 0.0052(9) -0.0024(10)
C31 0.0253(10) 0.0419(13) 0.0303(11) 0.0030(9) 0.0000(8) -0.0016(10)
C32 0.0313(12) 0.0530(16) 0.0527(15) 0.0172(12) -0.0028(11) 0.0011(11)
C33 0.0340(13) 0.0676(19) 0.0548(16) 0.0261(14) -0.0063(12) 0.0037(13)
C34 0.0403(15) 0.120(3) 0.0463(16) 0.0121(17) -0.0159(12) 0.0013(17)
C35 0.0448(15) 0.086(2) 0.0592(18) -0.0177(16) -0.0227(13) -0.0037(16)
C36 0.0390(14) 0.068(2) 0.0555(16) -0.0194(14) -0.0144(12) 0.0025(13)
C41 0.0285(19) 0.034(3) 0.030(3) 0.004(2) 0.0067(17) 0.002(2)
C42 0.0311(15) 0.0333(17) 0.0348(16) 0.0022(12) 0.0039(12) 0.0018(12)
C43 0.0298(18) 0.041(2) 0.045(2) 0.0003(16) 0.0036(15) 0.0031(14)
C44 0.0302(18) 0.054(2) 0.066(3) 0.0040(19) 0.0151(17) -0.0052(16)
C45 0.044(2) 0.058(3) 0.053(3) 0.014(2) 0.022(2) -0.003(2)
C46 0.041(3) 0.037(3) 0.038(3) 0.008(3) 0.0054(19) 0.002(2)
C41B 0.036(6) 0.020(6) 0.030(8) -0.004(5) 0.009(5) 0.005(5)
C42B 0.026(4) 0.024(4) 0.039(5) -0.007(4) 0.014(4) 0.000(3)
C43B 0.036(6) 0.032(5) 0.061(7) -0.008(5) 0.015(5) 0.005(5)
C44B 0.028(6) 0.047(6) 0.073(9) -0.012(6) 0.026(6) -0.007(5)
C45B 0.041(6) 0.040(6) 0.058(8) -0.004(5) 0.025(6) -0.009(5)
C46B 0.034(6) 0.027(6) 0.033(7) -0.008(6) 0.019(5) -0.010(5)
C51 0.0347(12) 0.0408(14) 0.0302(11) 0.0069(9) -0.0006(9) 0.0025(10)
C52 0.0534(15) 0.0625(19) 0.0387(14) -0.0037(12) -0.0098(12) 0.0154(14)
C53 0.073(2) 0.086(2) 0.0378(15) -0.0069(14) -0.0178(14) 0.0246(18)
C54 0.0607(18) 0.0619(19) 0.0547(17) 0.0040(14) -0.0262(14) 0.0107(15)
C55 0.0414(14) 0.0513(17) 0.0551(16) 0.0113(12) -0.0106(12) 0.0102(12)
C56 0.0389(13) 0.0488(15) 0.0396(13) 0.0069(11) -0.0035(10) 0.0092(11)
C60 0.0302(11) 0.0402(14) 0.0316(12) 0.0002(10) 0.0024(9) -0.0015(10)
O60 0.0607(11) 0.0592(12) 0.0418(10) -0.0217(9) -0.0018(8) -0.0111(10)

loop_
_atom_type_symbol
_atom_type_description
_atom_type_scat_dispersion_real
_atom_type_scat_dispersion_imag
_atom_type_scat_source
C C 0.0033 0.0016 'International Tables Vol C Tables 4.2.6.8 and 6.1.1.4'
H H 0.0000 0.0000 'International Tables Vol C Tables 4.2.6.8 and 6.1.1.4'
N N 0.0061 0.0033 'International Tables Vol C Tables 4.2.6.8 and 6.1.1.4'
O O 0.0106 0.0060 'International Tables Vol C Tables 4.2.6.8 and 6.1.1.4'
P P 0.1023 0.0942 'International Tables Vol C Tables 4.2.6.8 and 6.1.1.4'
Cl Cl 0.1484 0.1585 'International Tables Vol C Tables 4.2.6.8 and 6.1.1.4'
Ru Ru -1.2594 0.8363 'International Tables Vol C Tables 4.2.6.8 and 6.1.1.4'

loop_
_geom_angle_atom_site_label_1
_geom_angle_atom_site_label_2
_geom_angle_atom_site_label_3
_geom_angle
C60 Ru1 P1 92.34(7)
C60 Ru1 P2 90.60(7)
P1 Ru1 P2 154.70(2)
C60 Ru1 N9 172.23(8)
P1 Ru1 N9 90.73(4)
P2 Ru1 N9 89.66(4)
C60 Ru1 Cl1 91.26(7)
P1 Ru1 Cl1 98.08(2)
P2 Ru1 Cl1 106.98(2)
N9 Ru1 Cl1 81.24(4)
C60 Ru1 H1 94.6(7)
P1 Ru1 H1 76.7(7)
P2 Ru1 H1 78.0(7)
N9 Ru1 H1 93.0(7)
Cl1 Ru1 H1 172.3(7)
C11 P1 C21 102.58(9)
C11 P1 C31 101.67(10)
C21 P1 C31 105.42(10)
C11 P1 Ru1 102.63(7)
C21 P1 Ru1 122.35(7)
C31 P1 Ru1 118.76(7)
C41B P2 C12 96.0(5)
C41B P2 C51 107.8(7)
C12 P2 C51 100.72(10)
C41B P2 C41 13.4(6)
C12 P2 C41 108.95(18)
C51 P2 C41 101.2(2)
C41B P2 Ru1 125.7(6)
C12 P2 Ru1 102.87(7)
C51 P2 Ru1 117.60(7)
C41 P2 Ru1 123.26(18)
C2 C1 C17 119.1(2)
C2 C1 C11 119.07(19)
C17 C1 C11 121.79(17)
C1 C2 C3 123.1(2)
C1 C2 H2 118.5
C3 C2 H2 118.5
C4 C3 C2 119.4(2)
C4 C3 H3 120.3
C2 C3 H3 120.3
C3 C4 C18 120.5(2)
C3 C4 H4 119.7
C18 C4 H4 119.7
C6 C5 C20 120.7(2)
C6 C5 H5 119.6
C20 C5 H5 119.6
C5 C6 C7 119.0(2)
C5 C6 H6 120.5
C7 C6 H6 120.5
C8 C7 C6 123.4(2)
C8 C7 H7 118.3
C6 C7 H7 118.3
C7 C8 C19 119.2(2)
C7 C8 C12 119.0(2)
C19 C8 C12 121.74(19)
C19 N9 C17 117.09(17)
C19 N9 Ru1 116.35(12)
C17 N9 Ru1 114.88(13)
C20 C10 C18 121.0(2)
C20 C10 H10 119.5
C18 C10 H10 119.5
C1 C11 P1 109.46(14)
C1 C11 H11A 109.8
P1 C11 H11A 109.8
C1 C11 H11B 109.8
P1 C11 H11B 109.8
H11A C11 H11B 108.2
C8 C12 P2 108.98(16)
C8 C12 H12A 109.9
P2 C12 H12A 109.9
C8 C12 H12B 109.9
P2 C12 H12B 109.9
H12A C12 H12B 108.3
N9 C17 C1 121.04(18)
N9 C17 C18 121.66(19)
C1 C17 C18 117.19(18)
C10 C18 C4 121.0(2)
C10 C18 C17 118.5(2)
C4 C18 C17 120.6(2)
N9 C19 C20 122.32(19)
N9 C19 C8 121.08(19)
C20 C19 C8 116.55(19)
C10 C20 C5 121.0(2)
C10 C20 C19 118.1(2)
C5 C20 C19 120.9(2)
C22 C21 C26 110.70(18)
C22 C21 P1 113.57(14)
C26 C21 P1 115.88(15)
C22 C21 H21 105.2
C26 C21 H21 105.2
P1 C21 H21 105.2
C23 C22 C21 110.95(19)
C23 C22 H22A 109.4
C21 C22 H22A 109.4
C23 C22 H22B 109.4
C21 C22 H22B 109.4
H22A C22 H22B 108.0
C22 C23 C24 112.1(2)
C22 C23 H23A 109.2
C24 C23 H23A 109.2
C22 C23 H23B 109.2
C24 C23 H23B 109.2
H23A C23 H23B 107.9
C25 C24 C23 111.4(2)
C25 C24 H24A 109.3
C23 C24 H24A 109.3
C25 C24 H24B 109.3
C23 C24 H24B 109.3
H24A C24 H24B 108.0
C24 C25 C26 111.6(2)
C24 C25 H25A 109.3
C26 C25 H25A 109.3
C24 C25 H25B 109.3
C26 C25 H25B 109.3
H25A C25 H25B 108.0
C25 C26 C21 111.26(19)
C25 C26 H26A 109.4
C21 C26 H26A 109.4
C25 C26 H26B 109.4
C21 C26 H26B 109.4
H26A C26 H26B 108.0
C36 C31 C32 110.3(2)
C36 C31 P1 113.91(16)
C32 C31 P1 112.96(15)
C36 C31 H31 106.4
C32 C31 H31 106.4
P1 C31 H31 106.4
C33 C32 C31 111.4(2)
C33 C32 H32A 109.4
C31 C32 H32A 109.4
C33 C32 H32B 109.4
C31 C32 H32B 109.4
H32A C32 H32B 108.0
C34 C33 C32 111.6(2)
C34 C33 H33A 109.3
C32 C33 H33A 109.3
C34 C33 H33B 109.3
C32 C33 H33B 109.3
H33A C33 H33B 108.0
C35 C34 C33 111.1(2)
C35 C34 H34A 109.4
C33 C34 H34A 109.4
C35 C34 H34B 109.4
C33 C34 H34B 109.4
H34A C34 H34B 108.0
C34 C35 C36 111.5(3)
C34 C35 H35A 109.3
C36 C35 H35A 109.3
C34 C35 H35B 109.3
C36 C35 H35B 109.3
H35A C35 H35B 108.0
C31 C36 C35 111.4(2)
C31 C36 H36A 109.3
C35 C36 H36A 109.3
C31 C36 H36B 109.3
C35 C36 H36B 109.3
H36A C36 H36B 108.0
C42 C41 C46 112.0(5)
C42 C41 P2 112.6(3)
C46 C41 P2 114.3(4)
C42 C41 H41 105.7
C46 C41 H41 105.7
P2 C41 H41 105.7
C41 C42 C43 110.2(3)
C41 C42 H42A 109.6
C43 C42 H42A 109.6
C41 C42 H42B 109.6
C43 C42 H42B 109.6
H42A C42 H42B 108.1
C44 C43 C42 110.5(3)
C44 C43 H43A 109.6
C42 C43 H43A 109.6
C44 C43 H43B 109.6
C42 C43 H43B 109.6
H43A C43 H43B 108.1
C45 C44 C43 111.0(3)
C45 C44 H44A 109.4
C43 C44 H44A 109.4
C45 C44 H44B 109.4
C43 C44 H44B 109.4
H44A C44 H44B 108.0
C44 C45 C46 112.3(4)
C44 C45 H45A 109.1
C46 C45 H45A 109.1
C44 C45 H45B 109.1
C46 C45 H45B 109.1
H45A C45 H45B 107.9
C45 C46 C41 111.5(4)
C45 C46 H46A 109.3
C41 C46 H46A 109.3
C45 C46 H46B 109.3
C41 C46 H46B 109.3
H46A C46 H46B 108.0
C42B C41B C46B 112.4(12)
C42B C41B P2 110.8(10)
C46B C41B P2 118.7(12)
C42B C41B H41B 104.5
C46B C41B H41B 104.5
P2 C41B H41B 104.5
C41B C42B C43B 111.0(10)
C41B C42B H42C 109.4
C43B C42B H42C 109.4
C41B C42B H42D 109.4
C43B C42B H42D 109.4
H42C C42B H42D 108.0
C44B C43B C42B 111.5(8)
C44B C43B H43C 109.3
C42B C43B H43C 109.3
C44B C43B H43D 109.3
C42B C43B H43D 109.3
H43C C43B H43D 108.0
C45B C44B C43B 111.8(8)
C45B C44B H44C 109.3
C43B C44B H44C 109.3
C45B C44B H44D 109.3
C43B C44B H44D 109.3
H44C C44B H44D 107.9
C44B C45B C46B 111.0(11)
C44B C45B H45C 109.4
C46B C45B H45C 109.4
C44B C45B H45D 109.4
C46B C45B H45D 109.4
H45C C45B H45D 108.0
C45B C46B C41B 110.5(14)
C45B C46B H46C 109.6
C41B C46B H46C 109.6
C45B C46B H46D 109.6
C41B C46B H46D 109.6
H46C C46B H46D 108.1
C56 C51 C52 109.9(2)
C56 C51 P2 112.44(15)
C52 C51 P2 114.82(16)
C56 C51 H51 106.4
C52 C51 H51 106.4
P2 C51 H51 106.4
C51 C52 C53 110.4(2)
C51 C52 H52A 109.6
C53 C52 H52A 109.6
C51 C52 H52B 109.6
C53 C52 H52B 109.6
H52A C52 H52B 108.1
C54 C53 C52 111.7(2)
C54 C53 H53A 109.3
C52 C53 H53A 109.3
C54 C53 H53B 109.3
C52 C53 H53B 109.3
H53A C53 H53B 107.9
C55 C54 C53 110.2(2)
C55 C54 H54A 109.6
C53 C54 H54A 109.6
C55 C54 H54B 109.6
C53 C54 H54B 109.6
H54A C54 H54B 108.1
C54 C55 C56 111.3(2)
C54 C55 H55A 109.4
C56 C55 H55A 109.4
C54 C55 H55B 109.4
C56 C55 H55B 109.4
H55A C55 H55B 108.0
C51 C56 C55 112.05(19)
C51 C56 H56A 109.2
C55 C56 H56A 109.2
C51 C56 H56B 109.2
C55 C56 H56B 109.2
H56A C56 H56B 107.9
O60 C60 Ru1 176.5(2)

loop_
_geom_bond_atom_site_label_1
_geom_bond_atom_site_label_2
_geom_bond_distance
Ru1 C60 1.796(2)
Ru1 P1 2.3145(5)
Ru1 P2 2.3264(6)
Ru1 N9 2.4389(17)
Ru1 Cl1 2.5195(6)
Ru1 H1 1.507(19)
P1 C11 1.839(2)
P1 C21 1.849(2)
P1 C31 1.859(2)
P2 C41B 1.743(18)
P2 C12 1.839(2)
P2 C51 1.867(2)
P2 C41 1.890(5)
C1 C2 1.373(3)
C1 C17 1.428(3)
C1 C11 1.489(3)
C2 C3 1.407(3)
C2 H2 0.9500
C3 C4 1.342(3)
C3 H3 0.9500
C4 C18 1.423(3)
C4 H4 0.9500
C5 C6 1.343(4)
C5 C20 1.422(3)
C5 H5 0.9500
C6 C7 1.410(4)
C6 H6 0.9500
C7 C8 1.367(3)
C7 H7 0.9500
C8 C19 1.440(3)
C8 C12 1.495(3)
N9 C19 1.363(3)
N9 C17 1.376(2)
C10 C20 1.372(3)
C10 C18 1.375(3)
C10 H10 0.9500
C11 H11A 0.9900
C11 H11B 0.9900
C12 H12A 0.9900
C12 H12B 0.9900
C17 C18 1.437(3)
C19 C20 1.439(3)
C21 C22 1.530(3)
C21 C26 1.537(3)
C21 H21 1.0000
C22 C23 1.516(3)
C22 H22A 0.9900
C22 H22B 0.9900
C23 C24 1.519(3)
C23 H23A 0.9900
C23 H23B 0.9900
C24 C25 1.511(4)
C24 H24A 0.9900
C24 H24B 0.9900
C25 C26 1.521(3)
C25 H25A 0.9900
C25 H25B 0.9900
C26 H26A 0.9900
C26 H26B 0.9900
C31 C36 1.522(3)
C31 C32 1.533(3)
C31 H31 1.0000
C32 C33 1.533(3)
C32 H32A 0.9900
C32 H32B 0.9900
C33 C34 1.516(4)
C33 H33A 0.9900
C33 H33B 0.9900
C34 C35 1.513(4)
C34 H34A 0.9900
C34 H34B 0.9900
C35 C36 1.533(3)
C35 H35A 0.9900
C35 H35B 0.9900
C36 H36A 0.9900
C36 H36B 0.9900
C41 C42 1.525(7)
C41 C46 1.537(6)
C41 H41 1.0000
C42 C43 1.528(4)
C42 H42A 0.9900
C42 H42B 0.9900
C43 C44 1.513(4)
C43 H43A 0.9900
C43 H43B 0.9900
C44 C45 1.512(5)
C44 H44A 0.9900
C44 H44B 0.9900
C45 C46 1.516(6)
C45 H45A 0.9900
C45 H45B 0.9900
C46 H46A 0.9900
C46 H46B 0.9900
C41B C42B 1.525(11)
C41B C46B 1.540(14)
C41B H41B 1.0000
C42B C43B 1.540(10)
C42B H42C 0.9900
C42B H42D 0.9900
C43B C44B 1.520(11)
C43B H43C 0.9900
C43B H43D 0.9900
C44B C45B 1.506(11)
C44B H44C 0.9900
C44B H44D 0.9900
C45B C46B 1.532(13)
C45B H45C 0.9900
C45B H45D 0.9900
C46B H46C 0.9900
C46B H46D 0.9900
C51 C56 1.523(3)
C51 C52 1.525(3)
C51 H51 1.0000
C52 C53 1.537(3)
C52 H52A 0.9900
C52 H52B 0.9900
C53 C54 1.516(4)
C53 H53A 0.9900
C53 H53B 0.9900
C54 C55 1.513(4)
C54 H54A 0.9900
C54 H54B 0.9900
C55 C56 1.523(3)
C55 H55A 0.9900
C55 H55B 0.9900
C56 H56A 0.9900
C56 H56B 0.9900
C60 O60 1.157(3)

loop_
_geom_torsion_atom_site_label_1
_geom_torsion_atom_site_label_2
_geom_torsion_atom_site_label_3
_geom_torsion_atom_site_label_4
_geom_torsion
C60 Ru1 P1 C11 -166.14(10)
P2 Ru1 P1 C11 -69.77(8)
N9 Ru1 P1 C11 20.99(8)
Cl1 Ru1 P1 C11 102.25(7)
C60 Ru1 P1 C21 79.89(11)
P2 Ru1 P1 C21 176.26(8)
N9 Ru1 P1 C21 -92.98(9)
Cl1 Ru1 P1 C21 -11.72(8)
C60 Ru1 P1 C31 -55.08(11)
P2 Ru1 P1 C31 41.29(10)
N9 Ru1 P1 C31 132.05(9)
Cl1 Ru1 P1 C31 -146.69(8)
C60 Ru1 P2 C41B -89.4(6)
P1 Ru1 P2 C41B 173.9(6)
N9 Ru1 P2 C41B 82.9(6)
Cl1 Ru1 P2 C41B 2.2(6)
C60 Ru1 P2 C12 163.39(10)
P1 Ru1 P2 C12 66.63(9)
N9 Ru1 P2 C12 -24.37(9)
Cl1 Ru1 P2 C12 -105.11(8)
C60 Ru1 P2 C51 53.83(11)
P1 Ru1 P2 C51 -42.93(10)
N9 Ru1 P2 C51 -133.93(9)
Cl1 Ru1 P2 C51 145.34(8)
C60 Ru1 P2 C41 -73.4(2)
P1 Ru1 P2 C41 -170.1(2)
N9 Ru1 P2 C41 98.9(2)
Cl1 Ru1 P2 C41 18.1(2)
C17 C1 C2 C3 -1.1(3)
C11 C1 C2 C3 178.9(2)
C1 C2 C3 C4 2.2(4)
C2 C3 C4 C18 0.1(4)
C20 C5 C6 C7 -1.5(4)
C5 C6 C7 C8 -3.2(4)
C6 C7 C8 C19 4.0(4)
C6 C7 C8 C12 -174.7(2)
C60 Ru1 N9 C19 61.7(6)
P1 Ru1 N9 C19 175.08(14)
P2 Ru1 N9 C19 -30.22(14)
Cl1 Ru1 N9 C19 77.03(14)
C60 Ru1 N9 C17 -80.5(6)
P1 Ru1 N9 C17 32.89(13)
P2 Ru1 N9 C17 -172.41(13)
Cl1 Ru1 N9 C17 -65.16(13)
C2 C1 C11 P1 -107.57(19)
C17 C1 C11 P1 72.4(2)
C21 P1 C11 C1 57.31(16)
C31 P1 C11 C1 166.23(14)
Ru1 P1 C11 C1 -70.42(14)
C7 C8 C12 P2 108.9(2)
C19 C8 C12 P2 -69.8(2)
C41B P2 C12 C8 -56.4(7)
C51 P2 C12 C8 -165.82(15)
C41 P2 C12 C8 -59.9(2)
Ru1 P2 C12 C8 72.38(15)
C19 N9 C17 C1 164.67(18)
Ru1 N9 C17 C1 -53.4(2)
C19 N9 C17 C18 -11.5(3)
Ru1 N9 C17 C18 130.44(17)
C2 C1 C17 N9 -178.52(19)
C11 C1 C17 N9 1.5(3)
C2 C1 C17 C18 -2.2(3)
C11 C1 C17 C18 177.81(19)
C20 C10 C18 C4 -171.8(2)
C20 C10 C18 C17 6.7(3)
C3 C4 C18 C10 175.0(2)
C3 C4 C18 C17 -3.4(4)
N9 C17 C18 C10 2.2(3)
C1 C17 C18 C10 -174.1(2)
N9 C17 C18 C4 -179.3(2)
C1 C17 C18 C4 4.4(3)
C17 N9 C19 C20 12.3(3)
Ru1 N9 C19 C20 -129.02(18)
C17 N9 C19 C8 -164.83(19)
Ru1 N9 C19 C8 53.8(2)
C7 C8 C19 N9 177.1(2)
C12 C8 C19 N9 -4.3(3)
C7 C8 C19 C20 -0.2(3)
C12 C8 C19 C20 178.4(2)
C18 C10 C20 C5 171.6(2)
C18 C10 C20 C19 -6.0(3)
C6 C5 C20 C10 -172.4(2)
C6 C5 C20 C19 5.1(4)
N9 C19 C20 C10 -3.9(3)
C8 C19 C20 C10 173.4(2)
N9 C19 C20 C5 178.5(2)
C8 C19 C20 C5 -4.2(3)
C11 P1 C21 C22 -167.94(15)
C31 P1 C21 C22 86.01(17)
Ru1 P1 C21 C22 -53.95(18)
C11 P1 C21 C26 62.24(17)
C31 P1 C21 C26 -43.81(18)
Ru1 P1 C21 C26 176.23(12)
C26 C21 C22 C23 -55.1(2)
P1 C21 C22 C23 172.51(16)
C21 C22 C23 C24 55.2(3)
C22 C23 C24 C25 -54.9(3)
C23 C24 C25 C26 54.7(3)
C24 C25 C26 C21 -55.3(3)
C22 C21 C26 C25 55.3(2)
P1 C21 C26 C25 -173.47(16)
C11 P1 C31 C36 -178.19(18)
C21 P1 C31 C36 -71.47(19)
Ru1 P1 C31 C36 70.21(19)
C11 P1 C31 C32 54.98(18)
C21 P1 C31 C32 161.69(16)
Ru1 P1 C31 C32 -56.62(18)
C36 C31 C32 C33 55.2(3)
P1 C31 C32 C33 -176.09(17)
C31 C32 C33 C34 -55.3(3)
C32 C33 C34 C35 55.1(3)
C33 C34 C35 C36 -55.4(3)
C32 C31 C36 C35 -55.6(3)
P1 C31 C36 C35 176.2(2)
C34 C35 C36 C31 56.3(3)
C41B P2 C41 C42 65(3)
C12 P2 C41 C42 80.9(3)
C51 P2 C41 C42 -173.6(3)
Ru1 P2 C41 C42 -39.6(4)
C41B P2 C41 C46 -64(3)
C12 P2 C41 C46 -48.4(5)
C51 P2 C41 C46 57.2(5)
Ru1 P2 C41 C46 -168.9(4)
C46 C41 C42 C43 -54.9(5)
P2 C41 C42 C43 174.6(3)
C41 C42 C43 C44 58.1(4)
C42 C43 C44 C45 -58.6(5)
C43 C44 C45 C46 55.9(6)
C44 C45 C46 C41 -52.2(8)
C42 C41 C46 C45 52.0(7)
P2 C41 C46 C45 -178.4(4)
C12 P2 C41B C42B 167.8(11)
C51 P2 C41B C42B -88.9(12)
C41 P2 C41B C42B -27(2)
Ru1 P2 C41B C42B 57.2(15)
C12 P2 C41B C46B -60.0(15)
C51 P2 C41B C46B 43.3(16)
C41 P2 C41B C46B 105(4)
Ru1 P2 C41B C46B -170.6(13)
C46B C41B C42B C43B 53.1(19)
P2 C41B C42B C43B -171.6(10)
C41B C42B C43B C44B -53.1(14)
C42B C43B C44B C45B 55.9(14)
C43B C44B C45B C46B -57.4(17)
C44B C45B C46B C41B 56(2)
C42B C41B C46B C45B -55(2)
P2 C41B C46B C45B 173.9(12)
C41B P2 C51 C56 -174.1(5)
C12 P2 C51 C56 -74.15(19)
C41 P2 C51 C56 173.9(2)
Ru1 P2 C51 C56 36.6(2)
C41B P2 C51 C52 59.3(5)
C12 P2 C51 C52 159.28(18)
C41 P2 C51 C52 47.3(3)
Ru1 P2 C51 C52 -89.94(18)
C56 C51 C52 C53 55.9(3)
P2 C51 C52 C53 -176.23(18)
C51 C52 C53 C54 -57.2(3)
C52 C53 C54 C55 56.5(3)
C53 C54 C55 C56 -55.5(3)
C52 C51 C56 C55 -56.1(3)
P2 C51 C56 C55 174.73(18)
C54 C55 C56 C51 56.3(3)
P1 Ru1 C60 O60 -112(3)
P2 Ru1 C60 O60 93(3)
N9 Ru1 C60 O60 1(4)
Cl1 Ru1 C60 O60 -14(3)
